data_7128761
loop_
_publ_author_name
'Ji, Meishan'
'Chang, Chenyang'
'Wu, Xinxin'
'Zhu, Chen'

_publ_section_title
;
 Photocatalytic intermolecular carboarylation of alkenes by selective C-O
 bond cleavage of diarylethers.
;
_journal_issue 73
_journal_name_full 'Chemical communications (Cambridge, England)'
_journal_page_first 9240
_journal_page_last 9243
_journal_paper_doi 10.1039/d1cc04038c
_journal_volume 57
_journal_year 2021
_chemical_formula_moiety 'C21 H15 N O S'
_chemical_formula_sum 'C21 H15 N O S'
_chemical_formula_weight 329.40
_space_group_crystal_system monoclinic
_space_group_IT_number 14
_space_group_name_Hall '-P 2ybc'
_space_group_name_H-M_alt 'P 1 21/c 1'
_atom_sites_solution_hydrogens geom
_atom_sites_solution_primary direct
_atom_sites_solution_secondary difmap
_audit_creation_date 2020-01-14
_audit_creation_method
;
Olex2 1.2
(compiled 2018.05.29 svn.r3508 for OlexSys, GUI svn.r5506)
;
_audit_update_record
;
2020-01-14 deposited with the CCDC.	2021-08-09 downloaded from the CCDC.
;
_cell_angle_alpha 90.00
_cell_angle_beta 100.929(7)
_cell_angle_gamma 90.00
_cell_formula_units_Z 4
_cell_length_a 9.0086(7)
_cell_length_b 8.6711(5)
_cell_length_c 21.5443(16)
_cell_measurement_reflns_used 3143
_cell_measurement_temperature 294.18(10)
_cell_measurement_theta_max 27.7190
_cell_measurement_theta_min 4.0070
_cell_volume 1652.4(2)
_computing_cell_refinement
;
CrysAlisPro, Agilent Technologies,
Version 1.171.36.32 (release 02-08-2013 CrysAlis171 .NET)
(compiled Aug  2 2013,16:46:58)
;
_computing_data_collection
;
CrysAlisPro, Agilent Technologies,
Version 1.171.36.32 (release 02-08-2013 CrysAlis171 .NET)
(compiled Aug  2 2013,16:46:58)
;
_computing_data_reduction
;
CrysAlisPro, Agilent Technologies,
Version 1.171.36.32 (release 02-08-2013 CrysAlis171 .NET)
(compiled Aug  2 2013,16:46:58)
;
_computing_molecular_graphics 'Olex2 (Dolomanov et al., 2009)'
_computing_publication_material 'Olex2 (Dolomanov et al., 2009)'
_computing_structure_refinement 'XL (Sheldrick, 2008)'
_computing_structure_solution 'XS (Sheldrick, 2008)'
_diffrn_ambient_temperature 294.18(10)
_diffrn_detector_area_resol_mean 10.4471
_diffrn_measured_fraction_theta_full 0.999
_diffrn_measured_fraction_theta_max 0.999
_diffrn_measurement_details
;
#__ type_ start__ end____ width___ exp.time_
  1 omega   -1.00   27.00   1.0000   10.0000
omega____ theta____ kappa____ phi______ frames
    -      -14.7452  -99.0000   30.0000 28

#__ type_ start__ end____ width___ exp.time_
  2 omega  -25.00    4.00   1.0000   10.0000
omega____ theta____ kappa____ phi______ frames
    -      -14.7452  -99.0000 -120.0000 29

#__ type_ start__ end____ width___ exp.time_
  3 omega  -50.00   74.00   1.0000   10.0000
omega____ theta____ kappa____ phi______ frames
    -      -14.7452    0.0000  -30.0000 124

#__ type_ start__ end____ width___ exp.time_
  4 omega  -13.00   25.00   1.0000   10.0000
omega____ theta____ kappa____ phi______ frames
    -      -14.7452   38.0000 -150.0000 38

#__ type_ start__ end____ width___ exp.time_
  5 omega  -30.00   54.00   1.0000   10.0000
omega____ theta____ kappa____ phi______ frames
    -       13.8077  -95.0000   99.0000 84

#__ type_ start__ end____ width___ exp.time_
  6 omega  -91.00   -4.00   1.0000   10.0000
omega____ theta____ kappa____ phi______ frames
    -      -14.7452  -38.0000  -60.0000 87
;
_diffrn_measurement_device_type 'Xcalibur, Atlas, Gemini'
_diffrn_measurement_method '\w scans'
_diffrn_orient_matrix_UB_11 -0.0070745000
_diffrn_orient_matrix_UB_12 -0.0689267000
_diffrn_orient_matrix_UB_13 0.0169236000
_diffrn_orient_matrix_UB_21 -0.0614346000
_diffrn_orient_matrix_UB_22 0.0325760000
_diffrn_orient_matrix_UB_23 0.0117377000
_diffrn_orient_matrix_UB_31 -0.0510853000
_diffrn_orient_matrix_UB_32 -0.0296278000
_diffrn_orient_matrix_UB_33 -0.0264559000
_diffrn_radiation_monochromator graphite
_diffrn_radiation_type MoK\a
_diffrn_radiation_wavelength 0.71073
_diffrn_reflns_av_R_equivalents 0.0677
_diffrn_reflns_av_unetI/netI 0.0524
_diffrn_reflns_limit_h_max 11
_diffrn_reflns_limit_h_min -11
_diffrn_reflns_limit_k_max 10
_diffrn_reflns_limit_k_min -10
_diffrn_reflns_limit_l_max 26
_diffrn_reflns_limit_l_min -26
_diffrn_reflns_number 14216
_diffrn_reflns_theta_full 26.37
_diffrn_reflns_theta_max 26.37
_diffrn_reflns_theta_min 3.04
_diffrn_source 'Enhance (Mo) X-ray Source'
_exptl_absorpt_coefficient_mu 0.202
_exptl_absorpt_correction_T_max 1.00000
_exptl_absorpt_correction_T_min 0.68727
_exptl_absorpt_correction_type multi-scan
_exptl_absorpt_process_details
;
CrysAlisPro, Agilent Technologies,
Version 1.171.36.32 (release 02-08-2013 CrysAlis171 .NET)
(compiled Aug  2 2013,16:46:58)
Empirical absorption correction using spherical harmonics,
 implemented in SCALE3 ABSPACK scaling algorithm.
;
_exptl_crystal_colour 'clear light colourless'
_exptl_crystal_density_diffrn 1.324
_exptl_crystal_density_method 'not measured'
_exptl_crystal_description block
_exptl_crystal_F_000 688
_exptl_crystal_size_max 0.5
_exptl_crystal_size_mid 0.4
_exptl_crystal_size_min 0.05
_refine_diff_density_max 1.815
_refine_diff_density_min -0.772
_refine_diff_density_rms 0.107
_refine_ls_extinction_method none
_refine_ls_goodness_of_fit_ref 1.047
_refine_ls_hydrogen_treatment constr
_refine_ls_matrix_type full
_refine_ls_number_parameters 217
_refine_ls_number_reflns 3380
_refine_ls_number_restraints 4
_refine_ls_restrained_S_all 1.060
_refine_ls_R_factor_all 0.1492
_refine_ls_R_factor_gt 0.1216
_refine_ls_shift/su_max 0.001
_refine_ls_shift/su_mean 0.000
_refine_ls_structure_factor_coef Fsqd
_refine_ls_weighting_details 'calc w=1/[\s^2^(Fo^2^)+(0.1432P)^2^+7.9667P] where P=(Fo^2^+2Fc^2^)/3'
_refine_ls_weighting_scheme calc
_refine_ls_wR_factor_gt 0.3118
_refine_ls_wR_factor_ref 0.3322
_reflns_number_gt 2511
_reflns_number_total 3380
_reflns_threshold_expression >2sigma(I)
_cod_data_source_file d1cc04038c2.cif
_cod_data_source_block g101105a
_cod_depositor_comments 'Adding full bibliography for 7128761.cif.'
_cod_database_code 7128761
_chemical_oxdiff_formula 'C11 H10 N O'
_reflns_odcompleteness_completeness 99.75
_reflns_odcompleteness_iscentric 1
_reflns_odcompleteness_theta 26.32
_olex2_refinement_description
;
1. Fixed Uiso
 At 1.2 times of:
  All C(H) groups, All C(H,H) groups
2. Rigid bond restraints
 O1, C21
 with sigma for 1-2 distances of 0.005 and sigma for 1-3 distances of 0.002
 C9, C14
 with sigma for 1-2 distances of 0.005 and sigma for 1-3 distances of 0.002
 C15, C16
 with sigma for 1-2 distances of 0.005 and sigma for 1-3 distances of 0.002
 C16, C21
 with sigma for 1-2 distances of 0.005 and sigma for 1-3 distances of 0.002
3.a Secondary CH2 refined with riding coordinates:
 C15(H15A,H15B)
3.b Aromatic/amide H refined with riding coordinates:
 C3(H3), C4(H4), C6(H6), C5(H5), C12(H12), C13(H13), C14(H14), C11(H11),
 C18(H18), C17(H17), C10(H10), C19(H19), C20(H20)
;
_olex2_submission_special_instructions 'No special instructions were received'

loop_
_space_group_symop_id
_space_group_symop_operation_xyz
1 'x, y, z'
2 '-x, y+1/2, -z+1/2'
3 '-x, -y, -z'
4 'x, -y-1/2, z-1/2'

loop_
_atom_site_label
_atom_site_type_symbol
_atom_site_fract_x
_atom_site_fract_y
_atom_site_fract_z
_atom_site_U_iso_or_equiv
_atom_site_adp_type
_atom_site_occupancy
_atom_site_calc_flag
_atom_site_disorder_assembly
_atom_site_disorder_group
_atom_site_refinement_flags_posn
_atom_site_refinement_flags_adp
S1 S 0.17017(17) 0.27608(16) 0.07108(7) 0.0426(5) Uani 1 d . . . .
N1 N 0.0759(6) 0.0842(5) 0.1467(2) 0.0409(11) Uani 1 d . . . .
C0AA C 0.0911(6) 0.2283(6) 0.1363(2) 0.0343(11) Uani 1 d . . . .
C2 C 0.1277(6) -0.0034(6) 0.1010(2) 0.0358(11) Uani 1 d . . . .
C7 C 0.1840(6) 0.0805(6) 0.0555(3) 0.0373(12) Uani 1 d . . . .
O1 O 0.1143(7) 0.4914(5) 0.1627(2) 0.0715(15) Uani 1 d . . . U
C3 C 0.1314(7) -0.1655(7) 0.0994(3) 0.0468(14) Uani 1 d . . . .
H3 H 0.0969 -0.2233 0.1302 0.056 Uiso 1 calc . . R .
C4 C 0.1866(7) -0.2364(7) 0.0519(3) 0.0487(14) Uani 1 d . . . .
H4 H 0.1884 -0.3436 0.0502 0.058 Uiso 1 calc . . R .
C6 C 0.2396(8) 0.0076(7) 0.0074(3) 0.0501(15) Uani 1 d . . . .
H6 H 0.2754 0.0645 -0.0233 0.060 Uiso 1 calc . . R .
C8 C 0.0405(8) 0.3575(6) 0.1750(3) 0.0468(14) Uani 1 d . . . .
C5 C 0.2403(7) -0.1512(7) 0.0062(3) 0.0516(15) Uani 1 d . . . .
H5 H 0.2772 -0.2022 -0.0258 0.062 Uiso 1 calc . . R .
C9 C -0.1361(9) 0.4019(9) 0.1438(4) 0.067(2) Uani 1 d . . . U
C12 C -0.4275(7) 0.4708(8) 0.0909(3) 0.0529(15) Uani 1 d . . . .
H12 H -0.5293 0.4895 0.0750 0.063 Uiso 1 calc . . R .
C13 C -0.3205(9) 0.5491(8) 0.0672(3) 0.0588(18) Uani 1 d . . . .
H13 H -0.3455 0.6212 0.0350 0.071 Uiso 1 calc . . R .
C21 C 0.2554(12) 0.4810(9) 0.2179(3) 0.072(2) Uani 1 d . . . U
C14 C -0.1631(9) 0.5137(9) 0.0954(4) 0.0671(19) Uani 1 d . . . U
H14 H -0.0835 0.5633 0.0818 0.080 Uiso 1 calc . . R .
C15 C 0.0584(9) 0.3196(9) 0.2421(3) 0.0646(18) Uani 1 d . . . U
H15A H 0.0531 0.2096 0.2497 0.078 Uiso 1 calc . . R .
H15B H -0.0125 0.3742 0.2629 0.078 Uiso 1 calc . . R .
C11 C -0.3877(9) 0.3660(9) 0.1373(4) 0.070(2) Uani 1 d . . . .
H11 H -0.4642 0.3161 0.1530 0.084 Uiso 1 calc . . R .
C18 C 0.4653(8) 0.4498(10) 0.3218(4) 0.065(2) Uani 1 d . . . .
H18 H 0.5428 0.4446 0.3571 0.078 Uiso 1 calc . . R .
C17 C 0.3309(12) 0.3613(9) 0.3194(4) 0.080(3) Uani 1 d . . . .
H17 H 0.3149 0.2966 0.3520 0.096 Uiso 1 calc . . R .
C10 C -0.2473(11) 0.3304(12) 0.1614(4) 0.079(3) Uani 1 d . . . .
H10 H -0.2272 0.2527 0.1917 0.095 Uiso 1 calc . . R .
C19 C 0.4791(8) 0.5410(9) 0.2726(4) 0.066(2) Uani 1 d . . . .
H19 H 0.5693 0.5949 0.2752 0.079 Uiso 1 calc . . R .
C16 C 0.2180(8) 0.3825(8) 0.2594(4) 0.0650(18) Uani 1 d . . . U
C20 C 0.3767(10) 0.5602(10) 0.2214(4) 0.073(2) Uani 1 d . . . .
H20 H 0.3910 0.6274 0.1894 0.088 Uiso 1 calc . . R .

loop_
_atom_site_aniso_label
_atom_site_aniso_U_11
_atom_site_aniso_U_22
_atom_site_aniso_U_33
_atom_site_aniso_U_23
_atom_site_aniso_U_13
_atom_site_aniso_U_12
S1 0.0584(9) 0.0305(7) 0.0457(8) 0.0017(5) 0.0267(7) -0.0025(6)
N1 0.055(3) 0.028(2) 0.045(3) 0.0016(18) 0.023(2) 0.0005(19)
C0AA 0.040(3) 0.029(2) 0.037(3) 0.003(2) 0.016(2) -0.004(2)
C2 0.038(3) 0.031(3) 0.040(3) 0.000(2) 0.008(2) 0.001(2)
C7 0.039(3) 0.034(3) 0.040(3) -0.002(2) 0.009(2) 0.001(2)
O1 0.129(4) 0.038(2) 0.060(3) 0.000(2) 0.049(3) -0.007(3)
C3 0.055(3) 0.033(3) 0.054(3) 0.001(2) 0.014(3) -0.002(2)
C4 0.056(4) 0.030(3) 0.061(4) -0.009(3) 0.013(3) 0.002(2)
C6 0.064(4) 0.046(3) 0.047(3) -0.004(3) 0.027(3) 0.000(3)
C8 0.072(4) 0.024(3) 0.053(3) 0.001(2) 0.034(3) -0.001(2)
C5 0.053(4) 0.049(4) 0.055(4) -0.013(3) 0.015(3) 0.007(3)
C9 0.061(4) 0.068(4) 0.064(4) -0.026(3) -0.011(4) 0.005(4)
C12 0.041(3) 0.058(4) 0.061(4) -0.010(3) 0.012(3) 0.007(3)
C13 0.087(5) 0.048(4) 0.042(3) -0.003(3) 0.015(3) -0.004(3)
C21 0.120(7) 0.053(4) 0.044(3) -0.013(3) 0.019(3) 0.026(4)
C14 0.062(4) 0.061(4) 0.092(5) -0.028(3) 0.049(4) -0.023(3)
C15 0.075(4) 0.059(4) 0.064(4) -0.002(3) 0.022(4) -0.003(3)
C11 0.078(5) 0.064(5) 0.082(5) 0.013(4) 0.048(4) 0.020(4)
C18 0.057(4) 0.077(5) 0.054(4) -0.015(4) -0.009(3) 0.015(4)
C17 0.128(8) 0.047(4) 0.083(5) 0.015(4) 0.062(5) 0.023(4)
C10 0.089(6) 0.098(6) 0.056(4) 0.014(4) 0.025(4) 0.033(5)
C19 0.055(4) 0.059(4) 0.089(6) -0.020(4) 0.024(4) -0.001(3)
C16 0.053(3) 0.037(3) 0.106(6) -0.021(3) 0.018(4) 0.000(3)
C20 0.076(5) 0.066(5) 0.083(6) -0.008(4) 0.029(5) 0.007(4)

loop_
_atom_type_symbol
_atom_type_description
_atom_type_scat_dispersion_real
_atom_type_scat_dispersion_imag
_atom_type_scat_source
C C 0.0033 0.0016 'International Tables Vol C Tables 4.2.6.8 and 6.1.1.4'
H H 0.0000 0.0000 'International Tables Vol C Tables 4.2.6.8 and 6.1.1.4'
N N 0.0061 0.0033 'International Tables Vol C Tables 4.2.6.8 and 6.1.1.4'
O O 0.0106 0.0060 'International Tables Vol C Tables 4.2.6.8 and 6.1.1.4'
S S 0.1246 0.1234 'International Tables Vol C Tables 4.2.6.8 and 6.1.1.4'

loop_
_geom_angle_atom_site_label_1
_geom_angle_atom_site_label_2
_geom_angle_atom_site_label_3
_geom_angle
_geom_angle_site_symmetry_1
_geom_angle_site_symmetry_3
_geom_angle_publ_flag
C7 S1 C0AA 88.8(3) . . ?
C0AA N1 C2 110.3(4) . . ?
N1 C0AA S1 116.6(4) . . ?
N1 C0AA C8 124.7(5) . . ?
C8 C0AA S1 118.7(4) . . ?
N1 C2 C3 125.1(5) . . ?
C7 C2 N1 115.4(5) . . ?
C7 C2 C3 119.5(5) . . ?
C2 C7 S1 109.0(4) . . ?
C6 C7 S1 129.7(5) . . ?
C6 C7 C2 121.3(5) . . ?
C8 O1 C21 99.0(5) . . ?
C4 C3 C2 118.8(6) . . ?
C3 C4 C5 121.1(5) . . ?
C5 C6 C7 118.3(6) . . ?
C0AA C8 C9 108.4(5) . . ?
O1 C8 C0AA 107.9(4) . . ?
O1 C8 C9 100.8(5) . . ?
O1 C8 C15 114.2(6) . . ?
C15 C8 C0AA 112.9(5) . . ?
C15 C8 C9 111.9(6) . . ?
C6 C5 C4 120.9(6) . . ?
C14 C9 C8 118.6(7) . . ?
C10 C9 C8 120.5(7) . . ?
C10 C9 C14 120.8(7) . . ?
C11 C12 C13 120.6(7) . . ?
C12 C13 C14 116.1(6) . . ?
C16 C21 O1 106.0(8) . . ?
C20 C21 O1 125.0(8) . . ?
C20 C21 C16 129.0(9) . . ?
C9 C14 C13 117.9(6) . . ?
C8 C15 C16 94.8(6) . . ?
C10 C11 C12 123.7(8) . . ?
C19 C18 C17 119.4(7) . . ?
C18 C17 C16 113.5(7) . . ?
C9 C10 C11 120.8(8) . . ?
C20 C19 C18 125.7(8) . . ?
C21 C16 C15 114.6(8) . . ?
C21 C16 C17 116.3(7) . . ?
C17 C16 C15 128.7(8) . . ?
C21 C20 C19 116.0(9) . . ?

loop_
_geom_bond_atom_site_label_1
_geom_bond_atom_site_label_2
_geom_bond_distance
_geom_bond_site_symmetry_2
_geom_bond_publ_flag
S1 C0AA 1.741(5) . ?
S1 C7 1.738(5) . ?
N1 C0AA 1.281(6) . ?
N1 C2 1.393(7) . ?
C0AA C8 1.518(7) . ?
C2 C7 1.390(8) . ?
C2 C3 1.406(7) . ?
C7 C6 1.387(8) . ?
O1 C8 1.388(7) . ?
O1 C21 1.570(11) . ?
C3 C4 1.365(9) . ?
C4 C5 1.391(9) . ?
C6 C5 1.378(9) . ?
C8 C9 1.651(10) . ?
C8 C15 1.461(9) . ?
C9 C14 1.411(12) . ?
C9 C10 1.294(12) . ?
C12 C13 1.356(10) . ?
C12 C11 1.347(10) . ?
C13 C14 1.465(11) . ?
C21 C16 1.326(12) . ?
C21 C20 1.280(12) . ?
C15 C16 1.517(10) . ?
C11 C10 1.311(11) . ?
C18 C17 1.427(12) . ?
C18 C19 1.348(12) . ?
C17 C16 1.496(12) . ?
C19 C20 1.307(11) . ?
